data_7219986
loop_
_publ_author_name
'Schmidtmann, Marc'
'Middlemiss, Derek S.'
'Wilson, Chick C.'

_publ_section_title
;
 Isotopomeric polymorphism in a &#x201C;doubly-polymorphic&#x201D;
 multi-component molecular crystal
;
_journal_issue 28
_journal_name_full CrystEngComm
_journal_page_first 5273
_journal_paper_doi 10.1039/C5CE00123D
_journal_volume 17
_journal_year 2015
_chemical_formula_moiety 'C6H4D2N2O [DC6H4D2N2O]+ [DC2O4]'
_chemical_formula_sum 'C14 H8 D6 N4 O6'
_chemical_formula_weight 340.33
_chemical_name_systematic 'bis(isonicotinamide)-d-oxalic acid Form II'
_space_group_IT_number 2
_symmetry_cell_setting triclinic
_symmetry_space_group_name_Hall '-P 1'
_symmetry_space_group_name_H-M 'P -1'
_atom_sites_solution_hydrogens difmap
_atom_sites_solution_primary direct
_atom_sites_solution_secondary difmap
_audit_creation_method SHELXL-97
_audit_update_record
;
2015-01-16 deposited with the CCDC.
2015-03-24 downloaded from the CCDC.
;
_cell_angle_alpha 106.725(5)
_cell_angle_beta 92.458(5)
_cell_angle_gamma 105.171(6)
_cell_formula_units_Z 2
_cell_length_a 6.9765(7)
_cell_length_b 8.1978(8)
_cell_length_c 13.1421(10)
_cell_measurement_reflns_used 2348
_cell_measurement_temperature 100(2)
_cell_measurement_theta_max 33.92
_cell_measurement_theta_min 3.27
_cell_volume 689.04(11)
_computing_cell_refinement 'Bruker AXS SAINT V7.34A'
_computing_data_collection 'Bruker AXS X8 Apex2'
_computing_data_reduction 'Bruker AXS SAINT V7.34A'
_computing_molecular_graphics 'Bruker AXS XP'
_computing_structure_refinement 'SHELXL-97 (Sheldrick, 1997)'
_computing_structure_solution 'SHELXS-97 (Sheldrick, 1990)'
_diffrn_ambient_temperature 100(2)
_diffrn_measured_fraction_theta_full 0.989
_diffrn_measured_fraction_theta_max 0.989
_diffrn_measurement_device_type 'CCD area detector'
_diffrn_measurement_method 'phi and omega scans'
_diffrn_radiation_monochromator graphite
_diffrn_radiation_source 'fine-focus sealed tube'
_diffrn_radiation_type MoK\a
_diffrn_radiation_wavelength 0.71073
_diffrn_reflns_av_R_equivalents 0.0320
_diffrn_reflns_av_sigmaI/netI 0.0430
_diffrn_reflns_limit_h_max 10
_diffrn_reflns_limit_h_min -10
_diffrn_reflns_limit_k_max 12
_diffrn_reflns_limit_k_min -12
_diffrn_reflns_limit_l_max 19
_diffrn_reflns_limit_l_min -20
_diffrn_reflns_number 14726
_diffrn_reflns_theta_full 34.11
_diffrn_reflns_theta_max 34.11
_diffrn_reflns_theta_min 1.63
_exptl_absorpt_coefficient_mu 0.129
_exptl_absorpt_correction_T_max 1.000
_exptl_absorpt_correction_T_min 0.935
_exptl_absorpt_correction_type multi-scan
_exptl_absorpt_process_details 'SADABS V2.10 (Sheldrick, 2003)'
_exptl_crystal_colour colourless
_exptl_crystal_density_diffrn 1.640
_exptl_crystal_density_method 'not measured'
_exptl_crystal_description plate
_exptl_crystal_F_000 348
_exptl_crystal_recrystallization_method 'Re-crystallisation from solvent: D2O'
_exptl_crystal_size_max 0.20
_exptl_crystal_size_mid 0.20
_exptl_crystal_size_min 0.10
_refine_diff_density_max 0.588
_refine_diff_density_min -0.289
_refine_diff_density_rms 0.070
_refine_ls_extinction_method none
_refine_ls_goodness_of_fit_ref 1.005
_refine_ls_hydrogen_treatment mixed
_refine_ls_matrix_type full
_refine_ls_number_parameters 273
_refine_ls_number_reflns 5595
_refine_ls_number_restraints 0
_refine_ls_restrained_S_all 1.005
_refine_ls_R_factor_all 0.0860
_refine_ls_R_factor_gt 0.0462
_refine_ls_shift/su_max 0.000
_refine_ls_shift/su_mean 0.000
_refine_ls_structure_factor_coef Fsqd
_refine_ls_weighting_details 'calc w=1/[\s^2^(Fo^2^)+(0.0750P)^2^+0.0000P] where P=(Fo^2^+2Fc^2^)/3'
_refine_ls_weighting_scheme calc
_refine_ls_wR_factor_gt 0.1178
_refine_ls_wR_factor_ref 0.1423
_reflns_number_gt 3329
_reflns_number_total 5595
_reflns_threshold_expression >2sigma(I)
_cod_data_source_file c5ce00123d2.cif
_cod_data_source_block doxaiso2
_cod_depositor_comments 'Adding full bibliography for 7219985--7219986.cif.'
_cod_original_sg_symbol_H-M P-1
_cod_database_code 7219986

loop_
_symmetry_equiv_pos_as_xyz
'x, y, z'
'-x, -y, -z'

loop_
_atom_site_label
_atom_site_type_symbol
_atom_site_fract_x
_atom_site_fract_y
_atom_site_fract_z
_atom_site_U_iso_or_equiv
_atom_site_adp_type
_atom_site_occupancy
_atom_site_symmetry_multiplicity
_atom_site_calc_flag
O1 O 0.32131(14) 0.19196(11) 0.34694(7) 0.01664(19) Uani 1 1 d
O2 O 0.02985(13) -0.01507(11) 0.30469(6) 0.01492(18) Uani 1 1 d
O3 O 0.46469(13) -0.00537(11) 0.18278(6) 0.01506(19) Uani 1 1 d
O4 O 0.17105(13) -0.21964(11) 0.14237(7) 0.01691(19) Uani 1 1 d
O5 O 1.38235(13) 0.78581(11) 0.39281(6) 0.01656(19) Uani 1 1 d
O6 O -0.88415(13) -0.78509(11) 0.10533(6) 0.01622(19) Uani 1 1 d
N1 N 0.68929(15) 0.37515(13) 0.34338(7) 0.0130(2) Uani 1 1 d
N2 N 1.25066(16) 0.92831(13) 0.53441(7) 0.0133(2) Uani 1 1 d
N3 N -0.19850(15) -0.38078(13) 0.15679(7) 0.0127(2) Uani 1 1 d
N4 N -0.75073(16) -0.92572(13) -0.03682(7) 0.0131(2) Uani 1 1 d
C1 C 0.20165(17) 0.03928(15) 0.28787(8) 0.0117(2) Uani 1 1 d
C2 C 0.28883(17) -0.07256(15) 0.19547(8) 0.0118(2) Uani 1 1 d
C3 C 0.86404(18) 0.34840(15) 0.31511(9) 0.0130(2) Uani 1 1 d
C4 C 1.04454(18) 0.48075(15) 0.34688(9) 0.0124(2) Uani 1 1 d
C5 C 1.04658(17) 0.64873(14) 0.41157(8) 0.0105(2) Uani 1 1 d
C6 C 0.86644(17) 0.67731(14) 0.44097(8) 0.0121(2) Uani 1 1 d
C7 C 0.69288(18) 0.53767(15) 0.40493(9) 0.0130(2) Uani 1 1 d
C8 C 1.24125(17) 0.79398(14) 0.44629(8) 0.0112(2) Uani 1 1 d
C9 C -0.36933(18) -0.34794(15) 0.18659(9) 0.0135(2) Uani 1 1 d
C10 C -0.54793(18) -0.48219(15) 0.15387(9) 0.0125(2) Uani 1 1 d
C11 C -0.54725(17) -0.64979(14) 0.08958(8) 0.0101(2) Uani 1 1 d
C12 C -0.36716(17) -0.67973(14) 0.06119(8) 0.0121(2) Uani 1 1 d
C13 C -0.19328(18) -0.54172(15) 0.09634(9) 0.0131(2) Uani 1 1 d
C14 C -0.74212(17) -0.79458(14) 0.05255(8) 0.0109(2) Uani 1 1 d
D1 D 0.453(4) 0.225(3) 0.3284(16) 0.056(6) Uiso 1 1 d
H2 H 0.857(2) 0.230(2) 0.2708(12) 0.019(4) Uiso 1 1 d
H3 H 1.168(3) 0.452(2) 0.3266(12) 0.022(4) Uiso 1 1 d
H4 H 0.857(2) 0.786(2) 0.4836(12) 0.022(4) Uiso 1 1 d
H5 H 0.564(2) 0.551(2) 0.4236(11) 0.017(4) Uiso 1 1 d
D6 D 1.384(3) 1.024(3) 0.5604(14) 0.041(5) Uiso 1 1 d
D7 D 1.152(3) 0.929(2) 0.5736(12) 0.020(4) Uiso 1 1 d
D8 D -0.051(3) -0.285(3) 0.1732(15) 0.058(6) Uiso 1 1 d
H9 H -0.362(3) -0.232(2) 0.2283(12) 0.021(4) Uiso 1 1 d
H10 H -0.674(2) -0.453(2) 0.1752(11) 0.016(4) Uiso 1 1 d
H11 H -0.357(2) -0.790(2) 0.0179(12) 0.019(4) Uiso 1 1 d
H12 H -0.067(2) -0.5530(19) 0.0797(11) 0.015(4) Uiso 1 1 d
D13 D -0.879(3) -1.018(2) -0.0634(12) 0.024(4) Uiso 1 1 d
D14 D -0.638(3) -0.925(2) -0.0759(12) 0.023(4) Uiso 1 1 d

loop_
_atom_site_aniso_label
_atom_site_aniso_U_11
_atom_site_aniso_U_22
_atom_site_aniso_U_33
_atom_site_aniso_U_23
_atom_site_aniso_U_13
_atom_site_aniso_U_12
O1 0.0115(4) 0.0136(4) 0.0177(4) -0.0026(3) 0.0050(3) -0.0005(3)
O2 0.0096(4) 0.0143(4) 0.0177(4) 0.0015(3) 0.0050(3) 0.0014(3)
O3 0.0094(4) 0.0148(4) 0.0172(4) 0.0006(3) 0.0062(3) 0.0014(3)
O4 0.0114(4) 0.0139(4) 0.0186(4) -0.0021(3) 0.0050(3) -0.0005(3)
O5 0.0108(4) 0.0168(4) 0.0178(4) 0.0004(3) 0.0055(3) 0.0017(3)
O6 0.0106(4) 0.0155(4) 0.0178(4) -0.0003(3) 0.0056(3) 0.0013(3)
N1 0.0117(5) 0.0122(4) 0.0132(4) 0.0027(3) 0.0009(3) 0.0018(3)
N2 0.0103(5) 0.0122(4) 0.0141(4) 0.0004(3) 0.0041(3) 0.0015(3)
N3 0.0101(5) 0.0118(4) 0.0136(4) 0.0029(3) 0.0005(3) 0.0005(3)
N4 0.0099(5) 0.0117(4) 0.0137(4) -0.0002(3) 0.0030(3) 0.0006(3)
C1 0.0103(5) 0.0125(5) 0.0123(4) 0.0032(4) 0.0033(4) 0.0036(4)
C2 0.0093(5) 0.0126(5) 0.0132(4) 0.0033(4) 0.0029(4) 0.0032(4)
C3 0.0128(6) 0.0115(5) 0.0138(5) 0.0027(4) 0.0025(4) 0.0029(4)
C4 0.0120(5) 0.0116(5) 0.0129(4) 0.0021(4) 0.0032(4) 0.0040(4)
C5 0.0090(5) 0.0107(4) 0.0108(4) 0.0024(4) 0.0014(3) 0.0021(4)
C6 0.0112(5) 0.0100(4) 0.0130(4) 0.0011(4) 0.0020(4) 0.0025(4)
C7 0.0099(5) 0.0129(5) 0.0148(5) 0.0028(4) 0.0019(4) 0.0025(4)
C8 0.0092(5) 0.0103(4) 0.0127(4) 0.0021(4) 0.0015(4) 0.0017(4)
C9 0.0130(6) 0.0115(5) 0.0144(5) 0.0027(4) 0.0009(4) 0.0021(4)
C10 0.0105(5) 0.0120(5) 0.0138(5) 0.0022(4) 0.0018(4) 0.0030(4)
C11 0.0089(5) 0.0105(4) 0.0100(4) 0.0027(4) 0.0010(3) 0.0017(4)
C12 0.0102(5) 0.0108(5) 0.0135(4) 0.0014(4) 0.0019(4) 0.0024(4)
C13 0.0087(5) 0.0138(5) 0.0152(5) 0.0036(4) 0.0020(4) 0.0018(4)
C14 0.0090(5) 0.0101(4) 0.0123(4) 0.0025(4) 0.0014(4) 0.0017(4)

loop_
_atom_type_symbol
_atom_type_description
_atom_type_scat_dispersion_real
_atom_type_scat_dispersion_imag
_atom_type_scat_source
C C 0.0033 0.0016 'International Tables Vol C Tables 4.2.6.8 and 6.1.1.4'
H H 0.0000 0.0000 'International Tables Vol C Tables 4.2.6.8 and 6.1.1.4'
N N 0.0061 0.0033 'International Tables Vol C Tables 4.2.6.8 and 6.1.1.4'
O O 0.0106 0.0060 'International Tables Vol C Tables 4.2.6.8 and 6.1.1.4'
D D 0.0000 0.0000 'International Tables Vol C Tables 4.2.6.8 and 6.1.1.4'

loop_
_geom_angle_atom_site_label_1
_geom_angle_atom_site_label_2
_geom_angle_atom_site_label_3
_geom_angle
C1 O1 D1 116.9(12)
C7 N1 C3 117.65(10)
D7 N2 D6 120.0(14)
D7 N2 C8 122.1(11)
D6 N2 C8 117.4(10)
C9 N3 C13 122.12(10)
C9 N3 D8 126.7(11)
C13 N3 D8 111.1(11)
D14 N4 D13 121.5(13)
D14 N4 C14 120.7(10)
D13 N4 C14 117.6(9)
O2 C1 O1 122.08(10)
O2 C1 C2 120.98(10)
O1 C1 C2 116.93(10)
O3 C2 O4 128.33(10)
O3 C2 C1 116.70(9)
O4 C2 C1 114.97(10)
H2 C3 N1 115.7(10)
H2 C3 C4 121.4(10)
N1 C3 C4 122.86(10)
H3 C4 C3 119.1(9)
H3 C4 C5 121.8(9)
C3 C4 C5 118.96(11)
C6 C5 C4 118.47(10)
C6 C5 C8 121.96(9)
C4 C5 C8 119.56(10)
H4 C6 C7 118.4(10)
H4 C6 C5 122.9(10)
C7 C6 C5 118.69(10)
H5 C7 N1 115.1(9)
H5 C7 C6 121.5(9)
N1 C7 C6 123.37(11)
O5 C8 N2 123.31(10)
O5 C8 C5 119.79(9)
N2 C8 C5 116.89(10)
H9 C9 N3 117.6(10)
H9 C9 C10 122.6(10)
N3 C9 C10 119.83(10)
H10 C10 C9 118.1(9)
H10 C10 C11 122.6(9)
C9 C10 C11 119.24(11)
C12 C11 C10 119.42(10)
C12 C11 C14 121.47(9)
C10 C11 C14 119.11(10)
H11 C12 C13 117.5(10)
H11 C12 C11 123.4(10)
C13 C12 C11 119.05(10)
H12 C13 N3 116.4(9)
H12 C13 C12 123.3(9)
N3 C13 C12 120.33(11)
O6 C14 N4 124.02(10)
O6 C14 C11 119.03(9)
N4 C14 C11 116.94(10)

loop_
_geom_bond_atom_site_label_1
_geom_bond_atom_site_label_2
_geom_bond_distance
O1 C1 1.3056(14)
O1 D1 0.95(2)
O2 C1 1.2181(14)
O3 C2 1.2463(14)
O4 C2 1.2506(14)
O5 C8 1.2387(13)
O6 C14 1.2399(13)
N1 C7 1.3381(14)
N1 C3 1.3433(15)
N2 D7 0.875(17)
N2 D6 1.02(2)
N2 C8 1.3341(13)
N3 C9 1.3392(15)
N3 C13 1.3407(14)
N3 D8 1.08(2)
N4 D14 0.954(17)
N4 D13 0.978(18)
N4 C14 1.3313(13)
C1 C2 1.5490(15)
C3 H2 0.961(15)
C3 C4 1.3843(16)
C4 H3 0.978(17)
C4 C5 1.3907(14)
C5 C6 1.3882(16)
C5 C8 1.5027(15)
C6 H4 0.929(15)
C6 C7 1.3835(16)
C7 H5 0.966(16)
C9 H9 0.938(16)
C9 C10 1.3830(16)
C10 H10 0.998(15)
C10 C11 1.3918(14)
C11 C12 1.3881(16)
C11 C14 1.5034(15)
C12 H11 0.944(15)
C12 C13 1.3776(16)
C13 H12 0.937(15)
